data_7150830
loop_
_publ_author_name
'Pearson, Emma L.'
'Willis, Anthony C.'
'Sherburn, Michael S.'
'Paddon-Row, Michael N.'

_publ_section_title
;
 Controlling cis/trans-selectivity in intramolecular Diels--Alder
 reactions of benzo-tethered, ester linked 1,3,9-decatrienes
;
_journal_issue 3
_journal_name_full 'Organic &amp;  Biomolecular Chemistry'
_journal_page_first 513
_journal_page_last 522
_journal_paper_doi 10.1039/b716910h
_journal_volume 6
_journal_year 2008
_chemical_compound_source local
_chemical_formula_moiety 'C18 H22 O4 Si'
_chemical_formula_sum 'C18 H22 O4 Si'
_chemical_formula_weight 330.46
_space_group_IT_number 15
_symmetry_cell_setting monoclinic
_symmetry_space_group_name_Hall '-C 2yc'
_symmetry_space_group_name_H-M 'C 1 2/c 1'
_atom_sites_solution_hydrogens geom
_atom_sites_solution_primary direct
_audit_creation_date 07-05-25
_audit_creation_method CRYSTALS_ver_12.18
_audit_update_record
;
2007-05-25 - Report on C18 H22 O4 Si 
             by Anthony C. Willis
             for Emma Pearson and Mick Sherburn
2007-05-25 - passes checkcif tests with minor warnings
;
_cell_angle_alpha 90
_cell_angle_beta 127.2050(11)
_cell_angle_gamma 90
_cell_formula_units_Z 16
_cell_length_a 44.1595(17)
_cell_length_b 6.5892(2)
_cell_length_c 30.3735(11)
_cell_measurement_reflns_used 97814
_cell_measurement_temperature 200
_cell_measurement_theta_max 25
_cell_measurement_theta_min 2.6
_cell_volume 7039.2(4)
_computing_cell_refinement 'Denzo/Scalepack (Otwinowski & Minor, 1997)'
_computing_data_collection 'COLLECT (Nonius BV, 1997)'
_computing_data_reduction 'Denzo/Scalepack (Otwinowski & Minor, 1997)'
_computing_molecular_graphics
; 
ORTEP-II (Johnson 1976) in teXsan (MSC, 1992-1997)
;
_computing_publication_material 'CRYSTALS (Watkin et al 2003)'
_computing_structure_refinement 'CRYSTALS (Watkin et al 2003)'
_computing_structure_solution 'SIR92 (Altomare et al, 1994)'
_diffrn_ambient_temperature 200
_diffrn_measured_fraction_theta_full 0.990
_diffrn_measured_fraction_theta_max 0.990
_diffrn_measurement_device_type 'Nonius KappaCCD'
_diffrn_measurement_method ' \f and \w scans with CCD '
_diffrn_radiation_monochromator graphite
_diffrn_radiation_type 'Mo K\a'
_diffrn_radiation_wavelength 0.71073
_diffrn_reflns_av_R_equivalents 0.079
_diffrn_reflns_limit_h_max 51
_diffrn_reflns_limit_h_min -52
_diffrn_reflns_limit_k_max 7
_diffrn_reflns_limit_k_min -7
_diffrn_reflns_limit_l_max 36
_diffrn_reflns_limit_l_min -36
_diffrn_reflns_number 48216
_diffrn_reflns_theta_full 24.97
_diffrn_reflns_theta_max 24.972
_diffrn_reflns_theta_min 2.556
_diffrn_standards_number 0
_exptl_absorpt_coefficient_mu 0.150
_exptl_absorpt_correction_T_max 0.988
_exptl_absorpt_correction_T_min 0.972
_exptl_absorpt_correction_type integration
_exptl_absorpt_process_details
;
via Gaussian method (Coppens, 1970) implemented in maXus (2000)
;
_exptl_crystal_colour colourless
_exptl_crystal_density_diffrn 1.247
_exptl_crystal_density_meas ?
_exptl_crystal_description plate
_exptl_crystal_F_000 2816
_exptl_crystal_size_max 0.50
_exptl_crystal_size_mid 0.14
_exptl_crystal_size_min 0.10
_refine_diff_density_max 0.22
_refine_diff_density_min -0.21
_refine_ls_extinction_method None
_refine_ls_goodness_of_fit_ref 1.1512
_refine_ls_hydrogen_treatment noref
_refine_ls_matrix_type full
_refine_ls_number_parameters 415
_refine_ls_number_reflns 3703
_refine_ls_number_restraints 0
_refine_ls_R_factor_all 0.0761
_refine_ls_R_factor_gt 0.0394
_refine_ls_shift/su_max 0.000318
_refine_ls_structure_factor_coef F
_refine_ls_weighting_details
;
 Method, part 1, Chebychev polynomial, 
(Watkin, 1994, Prince, 1982) 
 [weight] = 1.0/[A~0~*T~0~(x)+A~1~*T~1~(x) ... +A~n-1~]*T~n-1~(x)] 
 where A~i~ are the Chebychev coefficients listed below and x= Fcalc/Fmax 
 Method = Robust Weighting (Prince, 1982) 
 W = [weight] * [1-(deltaF/6*sigmaF)^2^]^2^ 
 A~i~ are: 
 0.891 -0.393 0.752 -0.241 0.197 
;
_refine_ls_weighting_scheme calc
_refine_ls_wR_factor_all 0.0487
_refine_ls_wR_factor_gt 0.0410
_refine_ls_wR_factor_ref 0.0410
_reflns_limit_h_max 41
_reflns_limit_h_min -52
_reflns_limit_k_max 7
_reflns_limit_k_min 0
_reflns_limit_l_max 36
_reflns_limit_l_min 0
_reflns_number_gt 3703
_reflns_number_total 6112
_reflns_threshold_expression I>2.0\s(I)
_oxford_diffrn_Wilson_B_factor 3.48
_oxford_diffrn_Wilson_scale 30.37
_oxford_refine_ls_scale 0.2016(3)
_oxford_structure_analysis_title '5250951 she0708'
_cod_data_source_file b716910h.txt
_cod_data_source_block she0708
_cod_depositor_comments
;
The following automatic conversions were performed:
'_symmetry_cell_setting' value 'Monoclinic' changed to 'monoclinic'
according to '/home/saulius/struct/CIF-dictionaries/cif_core.dic'
dictionary named 'cif_core.dic' version 2.4.1 from 2010-06-29.

Automatic conversion script
Id: cif_fix_enum 1527 2010-12-29 10:47:43Z saulius 

The following automatic conversions were performed:

'_exptl_crystal_density_meas' value ' not measured ' was changed to
'?' - the value is perceived as not measured.

Automatic conversion script
Id: cif_fix_values 3008 2015-01-20 13:52:24Z robertas 
;
_cod_original_sg_symbol_H-M 'C 1 2/c 1 '
_cod_database_code 7150830

loop_
_symmetry_equiv_pos_as_xyz
x,y,z
-x,-y,-z
x+1/2,y+1/2,z
-x+1/2,-y+1/2,-z
-x,y,-z+1/2
x,-y,z+1/2
-x+1/2,y+1/2,-z+1/2
x+1/2,-y+1/2,z+1/2

loop_
_atom_site_label
_atom_site_type_symbol
_atom_site_fract_x
_atom_site_fract_y
_atom_site_fract_z
_atom_site_U_iso_or_equiv
_atom_site_occupancy
_atom_site_adp_type
_atom_site_refinement_flags_posn
_atom_site_refinement_flags_adp
_atom_site_refinement_flags_occupancy
_atom_site_disorder_assembly
_atom_site_disorder_group
_atom_site_attached_hydrogens
Si20 Si 0.17712(2) 0.46261(13) 0.42486(3) 0.0540 1.0000 Uani . . . . . .
Si120 Si 0.187125(19) 0.87311(12) 0.13985(3) 0.0452 1.0000 Uani . . . . . .
O1 O 0.07027(6) 0.7644(3) 0.36886(8) 0.0594 1.0000 Uani . . . . . .
O15 O 0.05343(6) 0.9219(3) 0.29362(9) 0.0730 1.0000 Uani . . . . . .
O17 O 0.07503(6) 0.2730(3) 0.21828(9) 0.0677 1.0000 Uani . . . . . .
O18 O 0.01575(5) 0.3261(3) 0.18949(8) 0.0591 1.0000 Uani . . . . . .
O101 O 0.14604(5) 1.3007(3) 0.21398(7) 0.0490 1.0000 Uani . . . . . .
O115 O 0.09600(5) 1.4363(3) 0.13932(8) 0.0599 1.0000 Uani . . . . . .
O117 O 0.03646(6) 0.7801(3) 0.02267(9) 0.0736 1.0000 Uani . . . . . .
O118 O 0.03281(5) 0.8069(3) 0.09251(8) 0.0534 1.0000 Uani . . . . . .
C2 C 0.06061(8) 0.7627(5) 0.31674(12) 0.0532 1.0000 Uani . . . . . .
C3 C 0.05963(7) 0.5577(4) 0.29350(10) 0.0432 1.0000 Uani . . . . . .
C4 C 0.05975(7) 0.5835(4) 0.24317(10) 0.0454 1.0000 Uani . . . . . .
C5 C 0.09713(7) 0.6776(4) 0.26036(10) 0.0502 1.0000 Uani . . . . . .
C6 C 0.13082(7) 0.6280(4) 0.31878(10) 0.0479 1.0000 Uani . . . . . .
C7 C 0.13093(7) 0.5179(4) 0.35564(10) 0.0424 1.0000 Uani . . . . . .
C8 C 0.09319(6) 0.4263(4) 0.33866(9) 0.0405 1.0000 Uani . . . . . .
C9 C 0.09009(7) 0.4135(4) 0.38547(10) 0.0456 1.0000 Uani . . . . . .
C10 C 0.09703(8) 0.2388(5) 0.41541(11) 0.0565 1.0000 Uani . . . . . .
C11 C 0.09335(8) 0.2406(6) 0.45810(12) 0.0677 1.0000 Uani . . . . . .
C12 C 0.08294(9) 0.4160(6) 0.47064(13) 0.0732 1.0000 Uani . . . . . .
C13 C 0.07542(8) 0.5886(6) 0.44051(12) 0.0651 1.0000 Uani . . . . . .
C14 C 0.07859(7) 0.5841(4) 0.39815(11) 0.0502 1.0000 Uani . . . . . .
C16 C 0.05222(7) 0.3787(4) 0.21608(10) 0.0460 1.0000 Uani . . . . . .
C19 C 0.00499(9) 0.1288(5) 0.16364(13) 0.0684 1.0000 Uani . . . . . .
C21 C 0.17951(9) 0.5708(6) 0.48390(12) 0.0752 1.0000 Uani . . . . . .
C22 C 0.18463(10) 0.1817(6) 0.43327(16) 0.0872 1.0000 Uani . . . . . .
C23 C 0.21700(8) 0.5801(6) 0.42806(12) 0.0715 1.0000 Uani . . . . . .
C102 C 0.11129(7) 1.2829(4) 0.16359(11) 0.0439 1.0000 Uani . . . . . .
C103 C 0.09591(6) 1.0709(4) 0.14421(10) 0.0382 1.0000 Uani . . . . . .
C104 C 0.06320(7) 1.0748(4) 0.08215(10) 0.0431 1.0000 Uani . . . . . .
C105 C 0.07779(7) 1.1452(4) 0.04982(11) 0.0503 1.0000 Uani . . . . . .
C106 C 0.11774(7) 1.0770(4) 0.07527(10) 0.0462 1.0000 Uani . . . . . .
C107 C 0.14112(7) 0.9743(4) 0.12257(10) 0.0395 1.0000 Uani . . . . . .
C108 C 0.12781(6) 0.9254(4) 0.15779(9) 0.0363 1.0000 Uani . . . . . .
C109 C 0.15886(6) 0.9406(4) 0.21953(9) 0.0385 1.0000 Uani . . . . . .
C110 C 0.18042(7) 0.7778(4) 0.25311(10) 0.0434 1.0000 Uani . . . . . .
C111 C 0.20875(7) 0.8052(5) 0.30930(11) 0.0529 1.0000 Uani . . . . . .
C112 C 0.21540(8) 0.9943(5) 0.33300(11) 0.0559 1.0000 Uani . . . . . .
C113 C 0.19362(7) 1.1571(4) 0.30079(11) 0.0528 1.0000 Uani . . . . . .
C114 C 0.16595(7) 1.1282(4) 0.24454(10) 0.0428 1.0000 Uani . . . . . .
C116 C 0.04337(7) 0.8706(4) 0.06187(11) 0.0458 1.0000 Uani . . . . . .
C119 C 0.01273(8) 0.6154(4) 0.07616(13) 0.0637 1.0000 Uani . . . . . .
C121 C 0.22976(7) 0.9733(4) 0.20673(11) 0.0534 1.0000 Uani . . . . . .
C122 C 0.18501(8) 0.5892(4) 0.14010(13) 0.0610 1.0000 Uani . . . . . .
C123 C 0.19206(8) 0.9519(6) 0.08524(12) 0.0675 1.0000 Uani . . . . . .
H31 H 0.03548 0.4879 0.28086 0.0520 1.0000 Uiso R . . . . .
H41 H 0.03849 0.6769 0.21623 0.0538 1.0000 Uiso R . . . . .
H51 H 0.09399 0.8284 0.25690 0.0617 1.0000 Uiso R . . . . .
H52 H 0.10250 0.6269 0.23468 0.0617 1.0000 Uiso R . . . . .
H61 H 0.15590 0.6840 0.33123 0.0578 1.0000 Uiso R . . . . .
H81 H 0.09039 0.2869 0.32359 0.0491 1.0000 Uiso R . . . . .
H101 H 0.10467 0.1113 0.40663 0.0660 1.0000 Uiso R . . . . .
H111 H 0.09831 0.1139 0.47964 0.0801 1.0000 Uiso R . . . . .
H121 H 0.08088 0.4170 0.50167 0.0939 1.0000 Uiso R . . . . .
H131 H 0.06773 0.7162 0.44916 0.0822 1.0000 Uiso R . . . . .
H191 H -0.02265 0.1054 0.14512 0.0728 1.0000 Uiso R . . . . .
H192 H 0.02030 0.0219 0.19235 0.0728 1.0000 Uiso R . . . . .
H193 H 0.00988 0.1223 0.13553 0.0728 1.0000 Uiso R . . . . .
H211 H 0.20463 0.5366 0.51951 0.0875 1.0000 Uiso R . . . . .
H212 H 0.17655 0.7216 0.47987 0.0875 1.0000 Uiso R . . . . .
H213 H 0.15862 0.5119 0.48386 0.0875 1.0000 Uiso R . . . . .
H221 H 0.20919 0.1514 0.47008 0.1012 1.0000 Uiso R . . . . .
H222 H 0.16323 0.1165 0.43091 0.1012 1.0000 Uiso R . . . . .
H223 H 0.18546 0.1270 0.40331 0.1012 1.0000 Uiso R . . . . .
H231 H 0.24166 0.5510 0.46486 0.0807 1.0000 Uiso R . . . . .
H232 H 0.21308 0.7302 0.42285 0.0807 1.0000 Uiso R . . . . .
H233 H 0.21756 0.5218 0.39816 0.0807 1.0000 Uiso R . . . . .
H1031 H 0.08572 1.0232 0.16419 0.0472 1.0000 Uiso R . . . . .
H1041 H 0.04414 1.1766 0.07585 0.0509 1.0000 Uiso R . . . . .
H1051 H 0.07708 1.2969 0.04832 0.0586 1.0000 Uiso R . . . . .
H1052 H 0.06059 1.0895 0.01144 0.0586 1.0000 Uiso R . . . . .
H1061 H 0.12799 1.1122 0.05454 0.0577 1.0000 Uiso R . . . . .
H1081 H 0.11755 0.7839 0.14909 0.0442 1.0000 Uiso R . . . . .
H1101 H 0.17552 0.6391 0.23668 0.0544 1.0000 Uiso R . . . . .
H1111 H 0.22447 0.6869 0.33277 0.0644 1.0000 Uiso R . . . . .
H1121 H 0.23597 1.0131 0.37344 0.0642 1.0000 Uiso R . . . . .
H1131 H 0.19768 1.2942 0.31770 0.0623 1.0000 Uiso R . . . . .
H1191 H 0.00614 0.5816 0.10154 0.0701 1.0000 Uiso R . . . . .
H1192 H -0.01110 0.6261 0.03740 0.0701 1.0000 Uiso R . . . . .
H1193 H 0.02927 0.5062 0.07822 0.0701 1.0000 Uiso R . . . . .
H1211 H 0.25329 0.9152 0.21391 0.0654 1.0000 Uiso R . . . . .
H1212 H 0.23035 1.1246 0.20475 0.0654 1.0000 Uiso R . . . . .
H1213 H 0.22848 0.9338 0.23736 0.0654 1.0000 Uiso R . . . . .
H1221 H 0.20914 0.5315 0.14918 0.0744 1.0000 Uiso R . . . . .
H1222 H 0.18176 0.5442 0.16845 0.0744 1.0000 Uiso R . . . . .
H1223 H 0.16301 0.5404 0.10279 0.0744 1.0000 Uiso R . . . . .
H1231 H 0.21649 0.8979 0.09459 0.0853 1.0000 Uiso R . . . . .
H1232 H 0.19206 1.1034 0.08330 0.0853 1.0000 Uiso R . . . . .
H1233 H 0.17028 0.8965 0.04869 0.0853 1.0000 Uiso R . . . . .

loop_
_atom_site_aniso_label
_atom_site_aniso_U_11
_atom_site_aniso_U_22
_atom_site_aniso_U_33
_atom_site_aniso_U_23
_atom_site_aniso_U_13
_atom_site_aniso_U_12
Si20 0.0422(4) 0.0695(5) 0.0453(4) 0.0069(4) 0.0238(3) 0.0030(4)
Si120 0.0386(4) 0.0509(4) 0.0506(4) -0.0047(3) 0.0293(3) -0.0017(3)
O1 0.0749(13) 0.0564(12) 0.0559(11) -0.0055(10) 0.0444(11) 0.0058(10)
O15 0.0933(16) 0.0562(14) 0.0672(13) 0.0065(11) 0.0474(13) 0.0192(12)
O17 0.0601(12) 0.0758(14) 0.0809(14) -0.0226(12) 0.0498(12) -0.0036(11)
O18 0.0426(10) 0.0540(12) 0.0627(12) -0.0049(10) 0.0224(9) 0.0002(9)
O101 0.0457(10) 0.0370(10) 0.0551(11) -0.0092(8) 0.0256(9) -0.0064(8)
O115 0.0558(11) 0.0359(11) 0.0743(13) 0.0025(10) 0.0322(10) 0.0035(9)
O117 0.0774(14) 0.0794(15) 0.0683(13) -0.0308(12) 0.0464(12) -0.0234(12)
O118 0.0514(10) 0.0455(11) 0.0633(12) -0.0045(9) 0.0348(10) -0.0075(8)
C2 0.0509(15) 0.0560(19) 0.0545(17) -0.0009(15) 0.0328(14) 0.0072(14)
C3 0.0376(13) 0.0496(15) 0.0429(13) -0.0020(12) 0.0246(11) -0.0015(11)
C4 0.0445(14) 0.0482(16) 0.0417(13) 0.0033(12) 0.0252(12) 0.0053(12)
C5 0.0524(15) 0.0551(17) 0.0468(15) 0.0021(13) 0.0319(13) -0.0035(13)
C6 0.0425(13) 0.0545(16) 0.0474(14) -0.0024(13) 0.0276(12) -0.0055(13)
C7 0.0413(13) 0.0460(15) 0.0444(13) -0.0024(12) 0.0283(11) 0.0004(11)
C8 0.0402(13) 0.0425(14) 0.0401(13) -0.0028(11) 0.0249(11) -0.0029(11)
C9 0.0413(13) 0.0524(16) 0.0429(14) -0.0046(12) 0.0254(12) -0.0094(12)
C10 0.0556(16) 0.0588(19) 0.0505(16) 0.0012(14) 0.0297(14) -0.0121(14)
C11 0.0604(18) 0.087(2) 0.0530(17) 0.0105(17) 0.0328(15) -0.0192(17)
C12 0.072(2) 0.105(3) 0.0584(19) -0.010(2) 0.0472(18) -0.017(2)
C13 0.0630(18) 0.087(2) 0.0551(17) -0.0136(17) 0.0409(16) -0.0098(17)
C14 0.0494(15) 0.0613(18) 0.0470(15) -0.0078(14) 0.0328(13) -0.0079(13)
C16 0.0441(14) 0.0579(17) 0.0334(12) 0.0047(12) 0.0220(11) 0.0028(13)
C19 0.0581(17) 0.0571(19) 0.0667(19) -0.0045(16) 0.0256(15) -0.0063(15)
C21 0.0607(18) 0.110(3) 0.0481(16) -0.0086(18) 0.0294(15) -0.0167(19)
C22 0.072(2) 0.090(3) 0.091(3) 0.028(2) 0.045(2) 0.027(2)
C23 0.0404(15) 0.106(3) 0.0555(17) 0.0066(18) 0.0223(14) -0.0014(17)
C102 0.0399(13) 0.0388(15) 0.0534(15) -0.0041(13) 0.0284(12) -0.0017(12)
C103 0.0360(12) 0.0371(13) 0.0450(13) -0.0029(11) 0.0264(11) -0.0024(10)
C104 0.0394(13) 0.0406(14) 0.0472(14) 0.0011(11) 0.0251(12) 0.0055(11)
C105 0.0460(14) 0.0534(16) 0.0471(15) 0.0084(13) 0.0258(12) 0.0055(13)
C106 0.0481(14) 0.0498(16) 0.0463(14) 0.0014(12) 0.0314(12) -0.0027(12)
C107 0.0412(13) 0.0354(13) 0.0457(13) -0.0043(11) 0.0283(11) -0.0038(11)
C108 0.0367(12) 0.0328(13) 0.0410(12) -0.0035(10) 0.0242(11) -0.0016(10)
C109 0.0349(12) 0.0426(14) 0.0417(13) -0.0002(11) 0.0251(11) -0.0030(11)
C110 0.0435(13) 0.0427(15) 0.0497(15) 0.0057(12) 0.0313(12) -0.0003(12)
C111 0.0460(14) 0.0664(19) 0.0485(16) 0.0104(14) 0.0298(13) 0.0038(13)
C112 0.0449(15) 0.074(2) 0.0418(14) -0.0028(14) 0.0224(12) -0.0068(14)
C113 0.0503(15) 0.0564(18) 0.0490(15) -0.0145(14) 0.0286(13) -0.0135(14)
C114 0.0395(13) 0.0417(15) 0.0482(14) -0.0034(12) 0.0270(12) -0.0041(12)
C116 0.0336(12) 0.0472(15) 0.0476(15) -0.0007(13) 0.0198(12) 0.0065(11)
C119 0.0463(15) 0.0468(16) 0.082(2) 0.0031(15) 0.0306(15) -0.0041(13)
C121 0.0431(14) 0.0616(18) 0.0588(16) -0.0003(14) 0.0325(13) -0.0051(13)
C122 0.0528(16) 0.0566(18) 0.077(2) -0.0103(15) 0.0408(16) 0.0007(14)
C123 0.0527(16) 0.100(3) 0.0608(18) -0.0042(17) 0.0399(15) -0.0010(17)

loop_
_atom_type_symbol
_atom_type_scat_dispersion_real
_atom_type_scat_dispersion_imag
_atom_type_scat_Cromer_Mann_a1
_atom_type_scat_Cromer_Mann_b1
_atom_type_scat_Cromer_Mann_a2
_atom_type_scat_Cromer_Mann_b2
_atom_type_scat_Cromer_Mann_a3
_atom_type_scat_Cromer_Mann_b3
_atom_type_scat_Cromer_Mann_a4
_atom_type_scat_Cromer_Mann_b4
_atom_type_scat_Cromer_Mann_c
_atom_type_scat_source
C 0.0033 0.0016 2.3100 20.8439 1.0200 10.2075 1.5886 0.5687 0.8650 51.6512 0.2156 'International Tables Vol C 4.2.6.8 and 6.1.1.4'
H 0.0000 0.0000 0.4930 10.5109 0.3229 26.1257 0.1402 3.1424 0.0408 57.7998 0.0030 'International Tables Vol C 4.2.6.8 and 6.1.1.4'
O 0.0106 0.0060 3.0485 13.2771 2.2868 5.7011 1.5463 0.3239 0.8670 32.9089 0.2508 'International Tables Vol C 4.2.6.8 and 6.1.1.4'
Si 0.0817 0.0704 6.2915 2.4386 3.0353 32.3337 1.9891 0.6785 1.5410 81.6937 1.1407 'International Tables Vol C 4.2.6.8 and 6.1.1.4'

loop_
_exptl_crystal_face_index_h
_exptl_crystal_face_index_k
_exptl_crystal_face_index_l
_exptl_crystal_face_perp_dist
1 0 0 0.080
-1 0 0 0.030
0 1 0 0.240
0 -1 0 0.260
0 0 1 0.070
0 0 -1 0.030
-3 0 3 0.060
3 0 -3 0.060

loop_
_geom_angle_atom_site_label_1
_geom_angle_site_symmetry_1
_geom_angle_atom_site_label_2
_geom_angle_site_symmetry_2
_geom_angle_atom_site_label_3
_geom_angle_site_symmetry_3
_geom_angle
_geom_angle_publ_flag
C7 . Si20 . C21 . 113.12(13) yes
C7 . Si20 . C22 . 109.12(14) yes
C21 . Si20 . C22 . 110.07(18) yes
C7 . Si20 . C23 . 109.19(12) yes
C21 . Si20 . C23 . 106.65(15) yes
C22 . Si20 . C23 . 108.58(17) yes
C107 . Si120 . C121 . 112.70(12) yes
C107 . Si120 . C122 . 107.84(12) yes
C121 . Si120 . C122 . 111.66(14) yes
C107 . Si120 . C123 . 109.76(12) yes
C121 . Si120 . C123 . 106.55(13) yes
C122 . Si120 . C123 . 108.25(15) yes
C2 . O1 . C14 . 120.6(2) yes
C16 . O18 . C19 . 116.2(2) yes
C102 . O101 . C114 . 120.30(19) yes
C116 . O118 . C119 . 115.7(2) yes
O1 . C2 . O15 . 117.4(3) yes
O1 . C2 . C3 . 116.6(2) yes
O15 . C2 . C3 . 126.0(3) yes
C2 . C3 . C4 . 110.3(2) yes
C2 . C3 . C8 . 110.2(2) yes
C4 . C3 . C8 . 111.53(19) yes
C2 . C3 . H31 . 108.2 no
C4 . C3 . H31 . 108.2 no
C8 . C3 . H31 . 108.2 no
C3 . C4 . C5 . 110.9(2) yes
C3 . C4 . C16 . 108.1(2) yes
C5 . C4 . C16 . 112.6(2) yes
C3 . C4 . H41 . 108.4 no
C5 . C4 . H41 . 108.4 no
C16 . C4 . H41 . 108.4 no
C4 . C5 . C6 . 114.0(2) yes
C4 . C5 . H51 . 108.3 no
C6 . C5 . H51 . 108.3 no
C4 . C5 . H52 . 108.3 no
C6 . C5 . H52 . 108.3 no
H51 . C5 . H52 . 109.5 no
C5 . C6 . C7 . 127.4(2) yes
C5 . C6 . H61 . 116.3 no
C7 . C6 . H61 . 116.3 no
Si20 . C7 . C6 . 119.76(19) yes
Si20 . C7 . C8 . 121.47(17) yes
C6 . C7 . C8 . 118.6(2) yes
C3 . C8 . C7 . 110.0(2) yes
C3 . C8 . C9 . 106.47(19) yes
C7 . C8 . C9 . 113.75(19) yes
C3 . C8 . H81 . 108.8 no
C7 . C8 . H81 . 108.8 no
C9 . C8 . H81 . 108.8 no
C8 . C9 . C10 . 123.8(2) yes
C8 . C9 . C14 . 118.3(2) yes
C10 . C9 . C14 . 117.9(2) yes
C9 . C10 . C11 . 119.9(3) yes
C9 . C10 . H101 . 120.1 no
C11 . C10 . H101 . 120.0 no
C10 . C11 . C12 . 120.5(3) yes
C10 . C11 . H111 . 119.8 no
C12 . C11 . H111 . 119.8 no
C11 . C12 . C13 . 119.8(3) yes
C11 . C12 . H121 . 120.1 no
C13 . C12 . H121 . 120.1 no
C12 . C13 . C14 . 119.1(3) yes
C12 . C13 . H131 . 120.4 no
C14 . C13 . H131 . 120.4 no
O1 . C14 . C9 . 121.0(2) yes
O1 . C14 . C13 . 116.2(3) yes
C9 . C14 . C13 . 122.7(3) yes
C4 . C16 . O18 . 110.4(2) yes
C4 . C16 . O17 . 126.3(2) yes
O18 . C16 . O17 . 123.3(3) yes
O18 . C19 . H191 . 109.5 no
O18 . C19 . H192 . 109.5 no
H191 . C19 . H192 . 109.5 no
O18 . C19 . H193 . 109.5 no
H191 . C19 . H193 . 109.5 no
H192 . C19 . H193 . 109.5 no
Si20 . C21 . H211 . 109.5 no
Si20 . C21 . H212 . 109.5 no
H211 . C21 . H212 . 109.5 no
Si20 . C21 . H213 . 109.5 no
H211 . C21 . H213 . 109.5 no
H212 . C21 . H213 . 109.5 no
Si20 . C22 . H221 . 109.5 no
Si20 . C22 . H222 . 109.5 no
H221 . C22 . H222 . 109.5 no
Si20 . C22 . H223 . 109.5 no
H221 . C22 . H223 . 109.5 no
H222 . C22 . H223 . 109.5 no
Si20 . C23 . H231 . 109.5 no
Si20 . C23 . H232 . 109.5 no
H231 . C23 . H232 . 109.5 no
Si20 . C23 . H233 . 109.5 no
H231 . C23 . H233 . 109.5 no
H232 . C23 . H233 . 109.5 no
O101 . C102 . O115 . 116.9(2) yes
O101 . C102 . C103 . 116.9(2) yes
O115 . C102 . C103 . 126.2(2) yes
C102 . C103 . C104 . 109.4(2) yes
C102 . C103 . C108 . 110.42(18) yes
C104 . C103 . C108 . 111.66(19) yes
C102 . C103 . H1031 . 108.4 no
C104 . C103 . H1031 . 108.4 no
C108 . C103 . H1031 . 108.4 no
C103 . C104 . C105 . 110.09(19) yes
C103 . C104 . C116 . 111.6(2) yes
C105 . C104 . C116 . 111.8(2) yes
C103 . C104 . H1041 . 107.7 no
C105 . C104 . H1041 . 107.7 no
C116 . C104 . H1041 . 107.7 no
C104 . C105 . C106 . 113.3(2) yes
C104 . C105 . H1051 . 108.5 no
C106 . C105 . H1051 . 108.5 no
C104 . C105 . H1052 . 108.5 no
C106 . C105 . H1052 . 108.5 no
H1051 . C105 . H1052 . 109.5 no
C105 . C106 . C107 . 127.3(2) yes
C105 . C106 . H1061 . 116.3 no
C107 . C106 . H1061 . 116.3 no
Si120 . C107 . C106 . 118.64(19) yes
Si120 . C107 . C108 . 122.27(17) yes
C106 . C107 . C108 . 118.8(2) yes
C103 . C108 . C107 . 110.90(19) yes
C103 . C108 . C109 . 106.66(18) yes
C107 . C108 . C109 . 114.05(18) yes
C103 . C108 . H1081 . 108.4 no
C107 . C108 . H1081 . 108.4 no
C109 . C108 . H1081 . 108.4 no
C108 . C109 . C110 . 124.3(2) yes
C108 . C109 . C114 . 118.3(2) yes
C110 . C109 . C114 . 117.4(2) yes
C109 . C110 . C111 . 120.7(2) yes
C109 . C110 . H1101 . 119.7 no
C111 . C110 . H1101 . 119.7 no
C110 . C111 . C112 . 120.6(3) yes
C110 . C111 . H1111 . 119.7 no
C112 . C111 . H1111 . 119.7 no
C111 . C112 . C113 . 119.8(2) yes
C111 . C112 . H1121 . 120.1 no
C113 . C112 . H1121 . 120.1 no
C112 . C113 . C114 . 119.0(3) yes
C112 . C113 . H1131 . 120.5 no
C114 . C113 . H1131 . 120.5 no
O101 . C114 . C113 . 116.1(2) yes
O101 . C114 . C109 . 121.4(2) yes
C113 . C114 . C109 . 122.5(2) yes
C104 . C116 . O118 . 110.8(2) yes
C104 . C116 . O117 . 125.7(3) yes
O118 . C116 . O117 . 123.5(3) yes
O118 . C119 . H1191 . 109.5 no
O118 . C119 . H1192 . 109.5 no
H1191 . C119 . H1192 . 109.5 no
O118 . C119 . H1193 . 109.5 no
H1191 . C119 . H1193 . 109.5 no
H1192 . C119 . H1193 . 109.5 no
Si120 . C121 . H1211 . 109.5 no
Si120 . C121 . H1212 . 109.5 no
H1211 . C121 . H1212 . 109.5 no
Si120 . C121 . H1213 . 109.5 no
H1211 . C121 . H1213 . 109.5 no
H1212 . C121 . H1213 . 109.5 no
Si120 . C122 . H1221 . 109.5 no
Si120 . C122 . H1222 . 109.5 no
H1221 . C122 . H1222 . 109.5 no
Si120 . C122 . H1223 . 109.5 no
H1221 . C122 . H1223 . 109.5 no
H1222 . C122 . H1223 . 109.5 no
Si120 . C123 . H1231 . 109.5 no
Si120 . C123 . H1232 . 109.5 no
H1231 . C123 . H1232 . 109.5 no
Si120 . C123 . H1233 . 109.5 no
H1231 . C123 . H1233 . 109.5 no
H1232 . C123 . H1233 . 109.5 no

loop_
_geom_bond_atom_site_label_1
_geom_bond_site_symmetry_1
_geom_bond_atom_site_label_2
_geom_bond_site_symmetry_2
_geom_bond_distance
_geom_bond_publ_flag
Si20 . C7 . 1.878(2) yes
Si20 . C21 . 1.872(3) yes
Si20 . C22 . 1.871(4) yes
Si20 . C23 . 1.872(3) yes
Si120 . C107 . 1.886(2) yes
Si120 . C121 . 1.866(3) yes
Si120 . C122 . 1.873(3) yes
Si120 . C123 . 1.872(3) yes
O1 . C2 . 1.368(3) yes
O1 . C14 . 1.394(3) yes
O15 . C2 . 1.194(3) yes
O17 . C16 . 1.193(3) yes
O18 . C16 . 1.339(3) yes
O18 . C19 . 1.443(3) yes
O101 . C102 . 1.368(3) yes
O101 . C114 . 1.393(3) yes
O115 . C102 . 1.191(3) yes
O117 . C116 . 1.195(3) yes
O118 . C116 . 1.336(3) yes
O118 . C119 . 1.447(3) yes
C2 . C3 . 1.513(4) yes
C3 . C4 . 1.541(3) yes
C3 . C8 . 1.539(3) yes
C3 . H31 . 1.000 no
C4 . C5 . 1.530(3) yes
C4 . C16 . 1.509(4) yes
C4 . H41 . 1.000 no
C5 . C6 . 1.509(3) yes
C5 . H51 . 1.000 no
C5 . H52 . 1.000 no
C6 . C7 . 1.331(3) yes
C6 . H61 . 1.000 no
C7 . C8 . 1.539(3) yes
C8 . C9 . 1.511(3) yes
C8 . H81 . 1.000 no
C9 . C10 . 1.381(4) yes
C9 . C14 . 1.381(4) yes
C10 . C11 . 1.401(4) yes
C10 . H101 . 1.000 no
C11 . C12 . 1.380(5) yes
C11 . H111 . 1.000 no
C12 . C13 . 1.369(5) yes
C12 . H121 . 1.000 no
C13 . C14 . 1.376(4) yes
C13 . H131 . 1.000 no
C19 . H191 . 1.000 no
C19 . H192 . 1.000 no
C19 . H193 . 1.000 no
C21 . H211 . 1.000 no
C21 . H212 . 1.000 no
C21 . H213 . 1.000 no
C22 . H221 . 1.000 no
C22 . H222 . 1.000 no
C22 . H223 . 1.000 no
C23 . H231 . 1.000 no
C23 . H232 . 1.000 no
C23 . H233 . 1.000 no
C102 . C103 . 1.508(3) yes
C103 . C104 . 1.532(3) yes
C103 . C108 . 1.540(3) yes
C103 . H1031 . 1.000 no
C104 . C105 . 1.536(3) yes
C104 . C116 . 1.518(4) yes
C104 . H1041 . 1.000 no
C105 . C106 . 1.504(3) yes
C105 . H1051 . 1.000 no
C105 . H1052 . 1.000 no
C106 . C107 . 1.339(3) yes
C106 . H1061 . 1.000 no
C107 . C108 . 1.534(3) yes
C108 . C109 . 1.516(3) yes
C108 . H1081 . 1.000 no
C109 . C110 . 1.387(3) yes
C109 . C114 . 1.383(3) yes
C110 . C111 . 1.389(4) yes
C110 . H1101 . 1.000 no
C111 . C112 . 1.379(4) yes
C111 . H1111 . 1.000 no
C112 . C113 . 1.376(4) yes
C112 . H1121 . 1.000 no
C113 . C114 . 1.387(3) yes
C113 . H1131 . 1.000 no
C119 . H1191 . 1.000 no
C119 . H1192 . 1.000 no
C119 . H1193 . 1.000 no
C121 . H1211 . 1.000 no
C121 . H1212 . 1.000 no
C121 . H1213 . 1.000 no
C122 . H1221 . 1.000 no
C122 . H1222 . 1.000 no
C122 . H1223 . 1.000 no
C123 . H1231 . 1.000 no
C123 . H1232 . 1.000 no
C123 . H1233 . 1.000 no

loop_
_geom_contact_atom_site_label_1
_geom_contact_atom_site_label_2
_geom_contact_distance
_geom_contact_site_symmetry_1
_geom_contact_site_symmetry_2
_geom_contact_publ_flag
O1 C10 3.339(4) . 1_565 no
O15 C19 3.436(4) . 1_565 no
O17 C102 2.923(5) . 1_545 no
O17 C103 3.193(5) . 1_545 no
O17 O101 3.222(4) . 1_545 no
O17 O115 3.233(4) . 1_545 no
O101 C110 3.379(3) . 1_565 no
O115 C119 3.172(4) . 1_565 no
O115 O118 3.313(3) . 1_565 no
O115 C108 3.424(3) . 1_565 no
O115 C116 3.537(3) . 1_565 no
O117 C12 3.507(6) . 6_564 no
O117 C119 3.555(3) . 2_565 no

loop_
_geom_torsion_atom_site_label_1
_geom_torsion_atom_site_label_2
_geom_torsion_atom_site_label_3
_geom_torsion_atom_site_label_4
_geom_torsion_site_symmetry_1
_geom_torsion_site_symmetry_2
_geom_torsion_site_symmetry_3
_geom_torsion_site_symmetry_4
_geom_torsion
_geom_torsion_publ_flag
SI20 C7 C6 C5 . . . . 176.2(2) no
SI20 C7 C8 C3 . . . . 156.8(2) no
SI20 C7 C8 C9 . . . . 37.5(3) no
SI120 C107 C106 C105 . . . . 170.9(2) no
SI120 C107 C108 C103 . . . . 164.5(2) no
SI120 C107 C108 C109 . . . . 44.1(3) no
O1 C2 C3 C4 . . . . -163.9(3) no
O1 C2 C3 C8 . . . . -40.2(4) no
O1 C14 C9 C8 . . . . -0.4(3) no
O1 C14 C9 C10 . . . . -178.6(2) no
O1 C14 C13 C12 . . . . 179.5(2) no
O15 C2 O1 C14 . . . . 179.2(3) no
O15 C2 C3 C4 . . . . 16.8(4) no
O15 C2 C3 C8 . . . . 140.5(3) no
O17 C16 O18 C19 . . . . 1.1(5) no
O17 C16 C4 C3 . . . . -105.6(4) no
O17 C16 C4 C5 . . . . 17.3(4) no
O18 C16 C4 C3 . . . . 72.9(3) no
O18 C16 C4 C5 . . . . -164.3(2) no
O101 C102 C103 C104 . . . . -164.4(3) no
O101 C102 C103 C108 . . . . -41.1(4) no
O101 C114 C109 C108 . . . . -1.9(5) no
O101 C114 C109 C110 . . . . 179.1(3) no
O101 C114 C113 C112 . . . . -177.4(3) no
O115 C102 O101 C114 . . . . -179.1(3) no
O115 C102 C103 C104 . . . . 15.9(5) no
O115 C102 C103 C108 . . . . 139.2(4) no
O117 C116 O118 C119 . . . . 1.3(3) no
O117 C116 C104 C103 . . . . -130.0(3) no
O117 C116 C104 C105 . . . . -6.3(3) no
O118 C116 C104 C103 . . . . 52.8(3) no
O118 C116 C104 C105 . . . . 176.5(2) no
C2 O1 C14 C9 . . . . 22.4(4) no
C2 O1 C14 C13 . . . . -158.9(3) no
C2 C3 C4 C5 . . . . 65.3(3) no
C2 C3 C4 C16 . . . . -170.8(2) no
C2 C3 C8 C7 . . . . -67.0(4) no
C2 C3 C8 C9 . . . . 56.7(3) no
C3 C2 O1 C14 . . . . -0.1(4) no
C3 C4 C5 C6 . . . . 29.5(3) no
C3 C8 C7 C6 . . . . -27.5(4) no
C3 C8 C9 C10 . . . . 139.7(2) no
C3 C8 C9 C14 . . . . -38.3(3) no
C4 C3 C8 C7 . . . . 56.0(3) no
C4 C3 C8 C9 . . . . 179.7(2) no
C4 C5 C6 C7 . . . . -1.4(5) no
C4 C16 O18 C19 . . . . -177.4(3) no
C5 C4 C3 C8 . . . . -57.6(3) no
C5 C6 C7 C8 . . . . 0.4(5) no
C6 C5 C4 C16 . . . . -91.8(3) no
C6 C7 SI20 C21 . . . . 117.8(3) no
C6 C7 SI20 C22 . . . . -119.3(3) no
C6 C7 SI20 C23 . . . . -0.8(3) no
C6 C7 C8 C9 . . . . -146.8(3) no
C7 C8 C9 C10 . . . . -98.9(3) no
C7 C8 C9 C14 . . . . 83.0(3) no
C8 C3 C4 C16 . . . . 66.3(3) no
C8 C7 SI20 C21 . . . . -66.6(3) no
C8 C7 SI20 C22 . . . . 56.3(3) no
C8 C7 SI20 C23 . . . . 174.9(2) no
C8 C9 C10 C11 . . . . -179.8(2) no
C8 C9 C14 C13 . . . . -179.0(2) no
C9 C10 C11 C12 . . . . -0.2(4) no
C9 C14 C13 C12 . . . . -1.8(4) no
C10 C9 C14 C13 . . . . 2.8(4) no
C10 C11 C12 C13 . . . . 1.3(4) no
C11 C10 C9 C14 . . . . -1.8(4) no
C11 C12 C13 C14 . . . . -0.3(4) no
C102 O101 C114 C109 . . . . 22.2(5) no
C102 O101 C114 C113 . . . . -159.2(3) no
C102 C103 C104 C105 . . . . 62.6(3) no
C102 C103 C104 C116 . . . . -172.8(3) no
C102 C103 C108 C107 . . . . -68.7(3) no
C102 C103 C108 C109 . . . . 56.1(3) no
C103 C102 O101 C114 . . . . 1.2(5) no
C103 C104 C105 C106 . . . . 34.1(3) no
C103 C108 C107 C106 . . . . -21.6(3) no
C103 C108 C109 C110 . . . . 142.4(3) no
C103 C108 C109 C114 . . . . -36.5(4) no
C104 C103 C108 C107 . . . . 53.3(3) no
C104 C103 C108 C109 . . . . 178.0(2) no
C104 C105 C106 C107 . . . . -3.4(4) no
C104 C116 O118 C119 . . . . 178.6(2) no
C105 C104 C103 C108 . . . . -59.9(3) no
C105 C106 C107 C108 . . . . -3.2(4) no
C106 C105 C104 C116 . . . . -90.4(2) no
C106 C107 SI120 C121 . . . . 121.2(2) no
C106 C107 SI120 C122 . . . . -115.1(2) no
C106 C107 SI120 C123 . . . . 2.6(3) no
C106 C107 C108 C109 . . . . -142.1(2) no
C107 C108 C109 C110 . . . . -94.8(4) no
C107 C108 C109 C114 . . . . 86.3(4) no
C108 C103 C104 C116 . . . . 64.7(4) no
C108 C107 SI120 C121 . . . . -64.9(2) no
C108 C107 SI120 C122 . . . . 58.8(2) no
C108 C107 SI120 C123 . . . . 176.5(2) no
C108 C109 C110 C111 . . . . 179.1(3) no
C108 C109 C114 C113 . . . . 179.7(3) no
C109 C110 C111 C112 . . . . 1.5(6) no
C109 C114 C113 C112 . . . . 1.2(6) no
C110 C109 C114 C113 . . . . 0.7(5) no
C110 C111 C112 C113 . . . . 0.4(6) no
C111 C110 C109 C114 . . . . -2.0(5) no
C111 C112 C113 C114 . . . . -1.7(6) no
